data_7047955
loop_
_publ_author_name
'Bispinghoff, Mark'
'Benk\>o, Zolt\'an'
'Gr\"utzmacher, Hansj\"org'
'Calvo, Fuencisla Delgado'
'Caporali, Maria'
'Peruzzini, Maurizio'

_publ_section_title
;
 Ruthenium mediated halogenation of white phosphorus: synthesis and
 reactivity of the unprecedented P<sub>4</sub>Cl<sub>2</sub> moiety.
;
_journal_issue 11
_journal_name_full 'Dalton transactions (Cambridge, England : 2003)'
_journal_page_first 3593
_journal_page_last 3600
_journal_paper_doi 10.1039/c8dt01840e
_journal_volume 48
_journal_year 2019
_chemical_formula_moiety 'C38 H63 Cl P5 Ru2, Cl4 Ga, C4 H10 O2'
_chemical_formula_sum 'C42 H73 Cl5 Ga O2 P5 Ru2'
_chemical_formula_weight 1213.96
_space_group_crystal_system monoclinic
_space_group_IT_number 14
_space_group_name_Hall '-P 2yn'
_space_group_name_H-M_alt 'P 1 21/n 1'
_symmetry_space_group_name_Hall '-P 2yn'
_symmetry_space_group_name_H-M 'P 1 21/n 1'
_atom_sites_solution_hydrogens geom
_atom_sites_solution_primary dual
_audit_creation_date 2016-11-01
_audit_creation_method
;
Olex2 1.2
(compiled 2016.09.09 svn.r3337 for OlexSys, GUI svn.r5227)
;
_audit_update_record
;
2018-01-05 deposited with the CCDC.
2018-11-05 downloaded from the CCDC.
;
_cell_angle_alpha 90
_cell_angle_beta 94.033(3)
_cell_angle_gamma 90
_cell_formula_units_Z 4
_cell_length_a 9.5596(3)
_cell_length_b 32.7266(13)
_cell_length_c 16.3335(5)
_cell_measurement_reflns_used 4240
_cell_measurement_temperature 106.5(6)
_cell_measurement_theta_max 27.4710
_cell_measurement_theta_min 2.8340
_cell_volume 5097.3(3)
_computing_cell_refinement 'CrysAlis RED, Oxford Diffraction Ltd.'
_computing_data_collection 'CrysAlis CCD, Oxford Diffraction Ltd.'
_computing_data_reduction 'CrysAlis RED, Oxford Diffraction Ltd.'
_computing_molecular_graphics 'Olex2 (Dolomanov et al., 2009)'
_computing_publication_material 'Olex2 (Dolomanov et al., 2009)'
_computing_structure_refinement 'XL (Sheldrick, 2008)'
_computing_structure_solution 'XS (Sheldrick, 2008)'
_diffrn_ambient_environment N~2~
_diffrn_ambient_temperature 106.5(6)
_diffrn_detector 'Oxford Diffraction Sapphire 3'
_diffrn_detector_area_resol_mean 8.26
_diffrn_detector_type 'CCD area detector'
_diffrn_measured_fraction_theta_full 0.998
_diffrn_measured_fraction_theta_max 0.999
_diffrn_measurement_details
;
List of Runs (angles in degrees, time in seconds):

  # Type    Start    End  Width  t~exp~   \w     \q     \k     \f   Frames
#--------------------------------------------------------------------------
  1  \w    -47.00  46.00   1.00  120.00    --  -21.63  38.00  30.00   93
  2  \w    -19.00   8.00   1.00  120.00    --  -21.63 -99.00 -90.00   27
  3  \w    -40.00   6.00   1.00  120.00    --  -21.63  19.00 -60.00   46
  4  \w     23.00  49.00   1.00  120.00    --  -21.63  19.00 -60.00   26
  5  \w     42.00  94.00   1.00  120.00    --   22.10 179.00 -90.00   52
  6  \w    -94.00 -83.00   1.00  120.00    --  -21.63 -38.00-150.00   11
;
_diffrn_measurement_device 'kappa-stage diffractometer'
_diffrn_measurement_device_type 'Oxford Diffraction Xcalibur S'
_diffrn_measurement_method '\w and \f scans'
_diffrn_orient_matrix_type 'CrysAlisPro convention (1999,Acta A55,543-557)'
_diffrn_orient_matrix_UB_11 0.0340141000
_diffrn_orient_matrix_UB_12 0.0134416000
_diffrn_orient_matrix_UB_13 0.0290681000
_diffrn_orient_matrix_UB_21 0.0052737000
_diffrn_orient_matrix_UB_22 0.0149298000
_diffrn_orient_matrix_UB_23 -0.0311056000
_diffrn_orient_matrix_UB_31 -0.0659588000
_diffrn_orient_matrix_UB_32 0.0081343000
_diffrn_orient_matrix_UB_33 0.0090445000
_diffrn_radiation_monochromator 'focusing graphite'
_diffrn_radiation_probe x-ray
_diffrn_radiation_type MoK\a
_diffrn_radiation_wavelength 0.71073
_diffrn_reflns_av_R_equivalents 0.0651
_diffrn_reflns_av_unetI/netI 0.1060
_diffrn_reflns_Laue_measured_fraction_full 0.998
_diffrn_reflns_Laue_measured_fraction_max 0.999
_diffrn_reflns_limit_h_max 11
_diffrn_reflns_limit_h_min -11
_diffrn_reflns_limit_k_max 40
_diffrn_reflns_limit_k_min -40
_diffrn_reflns_limit_l_max 20
_diffrn_reflns_limit_l_min -19
_diffrn_reflns_number 24113
_diffrn_reflns_point_group_measured_fraction_full 0.998
_diffrn_reflns_point_group_measured_fraction_max 0.999
_diffrn_reflns_theta_full 25.242
_diffrn_reflns_theta_max 26.372
_diffrn_reflns_theta_min 2.786
_diffrn_source 'fine-focus sealed X-ray tube'
_diffrn_source_type 'Enhance (Mo) X-ray Source'
_exptl_absorpt_coefficient_mu 1.563
_exptl_absorpt_correction_T_max 1.00000
_exptl_absorpt_correction_T_min 0.99398
_exptl_absorpt_correction_type multi-scan
_exptl_absorpt_process_details
;
CrysAlisPro 1.171.38.41 (Rigaku Oxford Diffraction, 2015)
Empirical absorption correction using spherical harmonics,
 implemented in SCALE3 ABSPACK scaling algorithm.
;
_exptl_crystal_colour 'clear dark brown'
_exptl_crystal_density_diffrn 1.582
_exptl_crystal_description needle
_exptl_crystal_F_000 2480
_exptl_crystal_size_max 0.07
_exptl_crystal_size_mid 0.03
_exptl_crystal_size_min 0.02
_refine_diff_density_max 0.903
_refine_diff_density_min -0.625
_refine_diff_density_rms 0.131
_refine_ls_extinction_method none
_refine_ls_goodness_of_fit_ref 0.991
_refine_ls_hydrogen_treatment constr
_refine_ls_matrix_type full
_refine_ls_number_parameters 526
_refine_ls_number_reflns 10407
_refine_ls_number_restraints 0
_refine_ls_restrained_S_all 0.991
_refine_ls_R_factor_all 0.0974
_refine_ls_R_factor_gt 0.0519
_refine_ls_shift/su_max 0.001
_refine_ls_shift/su_mean 0.000
_refine_ls_structure_factor_coef Fsqd
_refine_ls_weighting_details 'w=1/[\s^2^(Fo^2^)+(0.0332P)^2^] where P=(Fo^2^+2Fc^2^)/3'
_refine_ls_weighting_scheme calc
_refine_ls_wR_factor_gt 0.0900
_refine_ls_wR_factor_ref 0.1054
_reflns_Friedel_coverage 0.000
_reflns_number_gt 6914
_reflns_number_total 10407
_reflns_threshold_expression 'I > 2\s(I)'
_cod_data_source_file c8dt01840e2.cif
_cod_data_source_block mb207r-x1smart
_cod_depositor_comments 'Adding full bibliography for 7047955--7047958.cif.'
_cod_database_code 7047955
_chemical_oxdiff_formula 'C50 H100 Ru2 P5 Cl5 Ga O2'
_chemical_oxdiff_usercomment 'frame 5 appended after user stop'
_shelx_space_group_comment
;
The symmetry employed for this shelxl refinement is uniquely defined
by the following loop, which should always be used as a source of
symmetry information in preference to the above space-group names.
They are only intended as comments.
;
_reflns_odcompleteness_completeness 99.84
_reflns_odcompleteness_iscentric 1
_reflns_odcompleteness_theta 28.22
_olex2_refinement_description
;
1. Fixed Uiso
 At 1.2 times of:
  All C(H) groups, All C(H,H) groups
 At 1.5 times of:
  All C(H,H,H) groups
2.a Ternary CH refined with riding coordinates:
 C27(H27), C33(H33), C21(H21)
2.b Secondary CH2 refined with riding coordinates:
 C34(H34a,H34b), C28(H28a,H28b), C22(H22a,H22b), C38(H38a,H38b), C32(H32a,
 H32b), C31(H31a,H31b), C37(H37a,H37b), C23(H23a,H23b), C26(H26a,H26b),
 C36(H36a,H36b), C35(H35a,H35b), C30(H30a,H30b), C25(H25a,H25b), C29(H29a,H29b),
  C24(H24a,H24b), C40(H40a,H40b), C41(H41a,H41b)
2.c Idealised Me refined as rotating group:
 C8(H8a,H8b,H8c), C10(H10a,H10b,H10c), C6(H6a,H6b,H6c), C7(H7a,H7b,H7c),
 C9(H9a,H9b,H9c), C19(H19a,H19b,H19c), C17(H17a,H17b,H17c), C20(H20a,H20b,H20c),
  C16(H16a,H16b,H16c), C18(H18a,H18b,H18c), C42(H42a,H42b,H42c), C39(H39a,H39b,
 H39c)
;
_shelx_shelxl_version_number 2014/7
_olex2_submission_special_instructions 'No special instructions were received'
_oxdiff_exptl_absorpt_empirical_details
;
Empirical correction (ABSPACK) includes:
- Absorption correction using spherical harmonics
- Frame scaling
;
_oxdiff_exptl_absorpt_empirical_full_max 1.029
_oxdiff_exptl_absorpt_empirical_full_min 0.982

loop_
_space_group_symop_operation_xyz
'x, y, z'
'-x+1/2, y+1/2, -z+1/2'
'-x, -y, -z'
'x-1/2, -y-1/2, z-1/2'

loop_
_atom_site_label
_atom_site_type_symbol
_atom_site_fract_x
_atom_site_fract_y
_atom_site_fract_z
_atom_site_U_iso_or_equiv
_atom_site_adp_type
_atom_site_occupancy
_atom_site_site_symmetry_order
_atom_site_calc_flag
_atom_site_refinement_flags_posn
Ru1 Ru 0.65299(4) 0.62114(2) 0.26949(2) 0.01455(11) Uani 1 1 d .
Ru2 Ru 0.47375(4) 0.54435(2) 0.22405(3) 0.01684(11) Uani 1 1 d .
Ga1 Ga 1.10925(6) 0.63155(2) 0.57709(4) 0.03076(17) Uani 1 1 d .
P5 P 0.61643(12) 0.68168(4) 0.17985(8) 0.0145(3) Uani 1 1 d .
P4 P 0.64447(13) 0.57999(4) 0.16187(8) 0.0182(3) Uani 1 1 d .
P2 P 0.30935(13) 0.59459(4) 0.15808(9) 0.0194(3) Uani 1 1 d .
P1 P 0.41353(13) 0.61192(4) 0.27318(8) 0.0175(3) Uani 1 1 d .
Cl1 Cl 0.81076(13) 0.55242(5) 0.11175(9) 0.0308(4) Uani 1 1 d .
Cl3 Cl 0.93653(14) 0.67452(5) 0.58525(9) 0.0322(4) Uani 1 1 d .
P3 P 0.46295(14) 0.56874(4) 0.08250(9) 0.0205(3) Uani 1 1 d .
Cl5 Cl 1.24374(15) 0.63593(5) 0.68987(9) 0.0390(4) Uani 1 1 d .
Cl4 Cl 1.22848(16) 0.64755(7) 0.47333(10) 0.0620(6) Uani 1 1 d .
Cl2 Cl 1.02398(19) 0.57018(5) 0.56057(13) 0.0607(6) Uani 1 1 d .
O2 O 0.0094(4) 0.43074(14) 0.1051(3) 0.0486(12) Uani 1 1 d .
C4 C 0.8022(5) 0.58614(16) 0.3529(3) 0.0164(11) Uani 1 1 d .
C3 C 0.8838(5) 0.61956(16) 0.3280(3) 0.0174(12) Uani 1 1 d .
C5 C 0.6918(5) 0.60283(16) 0.3995(3) 0.0191(12) Uani 1 1 d .
C2 C 0.8264(5) 0.65606(16) 0.3566(3) 0.0152(11) Uani 1 1 d .
C8 C 1.0217(5) 0.61476(16) 0.2886(3) 0.0223(13) Uani 1 1 d .
H8A H 1.0078 0.5981 0.2404 0.033 Uiso 1 1 calc GR
H8B H 1.0891 0.6020 0.3268 0.033 Uiso 1 1 calc GR
H8C H 1.0556 0.6412 0.2738 0.033 Uiso 1 1 calc GR
C27 C 0.5213(5) 0.72520(16) 0.2239(3) 0.0186(12) Uani 1 1 d .
H27 H 0.5038 0.7448 0.1790 0.022 Uiso 1 1 calc R
C33 C 0.7870(5) 0.70550(15) 0.1580(3) 0.0169(12) Uani 1 1 d .
H33 H 0.8295 0.7132 0.2121 0.020 Uiso 1 1 calc R
O1 O 0.2441(4) 0.39393(15) 0.2063(3) 0.0492(13) Uani 1 1 d .
C1 C 0.7056(5) 0.64560(16) 0.4009(3) 0.0176(12) Uani 1 1 d .
C34 C 0.7805(5) 0.74566(16) 0.1089(3) 0.0189(12) Uani 1 1 d .
H34A H 0.7494 0.7401 0.0521 0.023 Uiso 1 1 calc R
H34B H 0.7137 0.7641 0.1314 0.023 Uiso 1 1 calc R
C21 C 0.5157(5) 0.67526(16) 0.0774(3) 0.0171(12) Uani 1 1 d .
H21 H 0.4454 0.6541 0.0857 0.020 Uiso 1 1 calc R
C28 C 0.3750(5) 0.71275(16) 0.2509(3) 0.0196(12) Uani 1 1 d .
H28A H 0.3238 0.6983 0.2064 0.024 Uiso 1 1 calc R
H28B H 0.3863 0.6944 0.2976 0.024 Uiso 1 1 calc R
C22 C 0.6041(5) 0.65873(16) 0.0088(3) 0.0202(12) Uani 1 1 d .
H22A H 0.6715 0.6793 -0.0050 0.024 Uiso 1 1 calc R
H22B H 0.6559 0.6348 0.0287 0.024 Uiso 1 1 calc R
C38 C 0.8947(5) 0.67629(16) 0.1231(3) 0.0210(12) Uani 1 1 d .
H38A H 0.8992 0.6511 0.1545 0.025 Uiso 1 1 calc R
H38B H 0.8654 0.6696 0.0666 0.025 Uiso 1 1 calc R
C14 C 0.3868(5) 0.48514(16) 0.1768(3) 0.0228(13) Uani 1 1 d .
C32 C 0.5985(5) 0.74882(16) 0.2934(3) 0.0226(13) Uani 1 1 d .
H32A H 0.6162 0.7309 0.3403 0.027 Uiso 1 1 calc R
H32B H 0.6883 0.7579 0.2760 0.027 Uiso 1 1 calc R
C10 C 0.5980(5) 0.57940(16) 0.4517(3) 0.0241(13) Uani 1 1 d .
H10A H 0.5081 0.5925 0.4507 0.036 Uiso 1 1 calc GR
H10B H 0.6388 0.5785 0.5071 0.036 Uiso 1 1 calc GR
H10C H 0.5868 0.5521 0.4309 0.036 Uiso 1 1 calc GR
C6 C 0.6259(5) 0.67333(16) 0.4556(3) 0.0226(13) Uani 1 1 d .
H6A H 0.6665 0.7002 0.4561 0.034 Uiso 1 1 calc GR
H6B H 0.6312 0.6626 0.5104 0.034 Uiso 1 1 calc GR
H6C H 0.5295 0.6748 0.4349 0.034 Uiso 1 1 calc GR
C15 C 0.5186(5) 0.47677(16) 0.2199(3) 0.0239(13) Uani 1 1 d .
C7 C 0.9014(5) 0.69608(16) 0.3627(3) 0.0211(12) Uani 1 1 d .
H7A H 0.9633 0.6983 0.3191 0.032 Uiso 1 1 calc GR
H7B H 0.9548 0.6978 0.4146 0.032 Uiso 1 1 calc GR
H7C H 0.8342 0.7179 0.3583 0.032 Uiso 1 1 calc GR
C31 C 0.5160(5) 0.78543(16) 0.3189(3) 0.0228(13) Uani 1 1 d .
H31A H 0.5092 0.8050 0.2742 0.027 Uiso 1 1 calc R
H31B H 0.5661 0.7984 0.3656 0.027 Uiso 1 1 calc R
C37 C 1.0394(5) 0.69617(17) 0.1268(3) 0.0229(13) Uani 1 1 d .
H37A H 1.0720 0.7006 0.1836 0.028 Uiso 1 1 calc R
H37B H 1.1050 0.6779 0.1026 0.028 Uiso 1 1 calc R
C23 C 0.5118(5) 0.64730(17) -0.0686(3) 0.0257(13) Uani 1 1 d .
H23A H 0.5706 0.6379 -0.1108 0.031 Uiso 1 1 calc R
H23B H 0.4493 0.6252 -0.0560 0.031 Uiso 1 1 calc R
C9 C 0.8449(5) 0.54241(16) 0.3476(3) 0.0259(13) Uani 1 1 d .
H9A H 0.7710 0.5253 0.3648 0.039 Uiso 1 1 calc GR
H9B H 0.9284 0.5379 0.3826 0.039 Uiso 1 1 calc GR
H9C H 0.8629 0.5360 0.2920 0.039 Uiso 1 1 calc GR
C11 C 0.5066(5) 0.48567(16) 0.3044(3) 0.0233(13) Uani 1 1 d .
C19 C 0.3435(6) 0.47389(17) 0.0899(3) 0.0286(14) Uani 1 1 d .
H19A H 0.2749 0.4931 0.0677 0.043 Uiso 1 1 calc GR
H19B H 0.3039 0.4469 0.0884 0.043 Uiso 1 1 calc GR
H19C H 0.4239 0.4745 0.0579 0.043 Uiso 1 1 calc GR
C26 C 0.4325(5) 0.71266(15) 0.0430(3) 0.0181(12) Uani 1 1 d .
H26A H 0.3741 0.7232 0.0844 0.022 Uiso 1 1 calc R
H26B H 0.4971 0.7340 0.0292 0.022 Uiso 1 1 calc R
C17 C 0.3043(6) 0.51159(18) 0.3924(3) 0.0339(15) Uani 1 1 d .
H17A H 0.3759 0.5116 0.4367 0.051 Uiso 1 1 calc GR
H17B H 0.2353 0.4912 0.4024 0.051 Uiso 1 1 calc GR
H17C H 0.2605 0.5380 0.3885 0.051 Uiso 1 1 calc GR
C13 C 0.2948(5) 0.50093(16) 0.2346(3) 0.0204(12) Uani 1 1 d .
C20 C 0.6418(5) 0.45711(17) 0.1825(4) 0.0316(14) Uani 1 1 d .
H20A H 0.6440 0.4656 0.1263 0.047 Uiso 1 1 calc GR
H20B H 0.6326 0.4279 0.1847 0.047 Uiso 1 1 calc GR
H20C H 0.7271 0.4652 0.2126 0.047 Uiso 1 1 calc GR
C12 C 0.3690(5) 0.50213(16) 0.3133(3) 0.0233(13) Uani 1 1 d .
C36 C 1.0360(5) 0.73672(18) 0.0814(3) 0.0269(14) Uani 1 1 d .
H36A H 1.0148 0.7319 0.0232 0.032 Uiso 1 1 calc R
H36B H 1.1277 0.7494 0.0882 0.032 Uiso 1 1 calc R
C16 C 0.6027(6) 0.46876(18) 0.3733(3) 0.0342(15) Uani 1 1 d .
H16A H 0.6933 0.4635 0.3537 0.051 Uiso 1 1 calc GR
H16B H 0.5643 0.4438 0.3928 0.051 Uiso 1 1 calc GR
H16C H 0.6116 0.4882 0.4174 0.051 Uiso 1 1 calc GR
C35 C 0.9264(5) 0.76568(17) 0.1130(4) 0.0274(14) Uani 1 1 d .
H35A H 0.9224 0.7904 0.0802 0.033 Uiso 1 1 calc R
H35B H 0.9537 0.7732 0.1693 0.033 Uiso 1 1 calc R
C30 C 0.3686(5) 0.77448(18) 0.3417(3) 0.0287(14) Uani 1 1 d .
H30A H 0.3746 0.7586 0.3919 0.034 Uiso 1 1 calc R
H30B H 0.3171 0.7993 0.3516 0.034 Uiso 1 1 calc R
C25 C 0.3406(5) 0.70064(17) -0.0335(3) 0.0241(13) Uani 1 1 d .
H25A H 0.2731 0.6802 -0.0189 0.029 Uiso 1 1 calc R
H25B H 0.2889 0.7244 -0.0543 0.029 Uiso 1 1 calc R
C29 C 0.2912(5) 0.75030(16) 0.2742(3) 0.0253(14) Uani 1 1 d .
H29A H 0.2738 0.7676 0.2263 0.030 Uiso 1 1 calc R
H29B H 0.2013 0.7416 0.2921 0.030 Uiso 1 1 calc R
C18 C 0.1414(5) 0.50913(17) 0.2180(4) 0.0325(15) Uani 1 1 d .
H18A H 0.1131 0.5303 0.2539 0.049 Uiso 1 1 calc GR
H18B H 0.0894 0.4847 0.2274 0.049 Uiso 1 1 calc GR
H18C H 0.1233 0.5176 0.1620 0.049 Uiso 1 1 calc GR
C24 C 0.4260(5) 0.68377(18) -0.1002(3) 0.0279(14) Uani 1 1 d .
H24A H 0.4881 0.7048 -0.1184 0.034 Uiso 1 1 calc R
H24B H 0.3639 0.6756 -0.1468 0.034 Uiso 1 1 calc R
C40 C 0.1005(6) 0.3914(2) 0.2194(4) 0.0415(17) Uani 1 1 d .
H40A H 0.0740 0.4144 0.2524 0.050 Uiso 1 1 calc R
H40B H 0.0826 0.3665 0.2493 0.050 Uiso 1 1 calc R
C42 C -0.0755(7) 0.4319(2) 0.0303(4) 0.059(2) Uani 1 1 d .
H42A H -0.0402 0.4128 -0.0077 0.088 Uiso 1 1 calc GR
H42B H -0.0736 0.4590 0.0076 0.088 Uiso 1 1 calc GR
H42C H -0.1702 0.4249 0.0405 0.088 Uiso 1 1 calc GR
C41 C 0.0142(7) 0.39147(19) 0.1395(4) 0.0428(17) Uani 1 1 d .
H41A H 0.0543 0.3726 0.1018 0.051 Uiso 1 1 calc R
H41B H -0.0802 0.3824 0.1481 0.051 Uiso 1 1 calc R
C39 C 0.3306(7) 0.3876(2) 0.2801(4) 0.060(2) Uani 1 1 d .
H39A H 0.4271 0.3917 0.2695 0.089 Uiso 1 1 calc GR
H39B H 0.3183 0.3602 0.2993 0.089 Uiso 1 1 calc GR
H39C H 0.3047 0.4066 0.3212 0.089 Uiso 1 1 calc GR

loop_
_atom_site_aniso_label
_atom_site_aniso_U_11
_atom_site_aniso_U_22
_atom_site_aniso_U_33
_atom_site_aniso_U_23
_atom_site_aniso_U_13
_atom_site_aniso_U_12
Ru1 0.0149(2) 0.0165(2) 0.0121(2) -0.0006(2) 0.00038(16) 0.00198(18)
Ru2 0.0193(2) 0.0173(2) 0.0139(2) -0.0009(2) 0.00105(17) 0.00080(19)
Ga1 0.0279(4) 0.0353(4) 0.0280(4) -0.0080(3) -0.0058(3) 0.0015(3)
P5 0.0130(7) 0.0162(7) 0.0141(7) -0.0012(6) -0.0008(5) 0.0011(6)
P4 0.0201(7) 0.0193(8) 0.0153(7) -0.0025(7) 0.0012(6) 0.0012(6)
P2 0.0172(7) 0.0204(8) 0.0203(8) 0.0011(7) -0.0014(6) -0.0010(6)
P1 0.0164(7) 0.0183(8) 0.0178(7) -0.0016(6) 0.0018(6) 0.0002(6)
Cl1 0.0265(7) 0.0383(9) 0.0282(8) -0.0084(7) 0.0061(6) 0.0051(7)
Cl3 0.0353(8) 0.0353(9) 0.0255(8) 0.0051(7) -0.0017(6) 0.0077(7)
P3 0.0229(7) 0.0235(8) 0.0148(7) 0.0003(7) -0.0007(6) -0.0025(6)
Cl5 0.0413(9) 0.0398(10) 0.0332(9) -0.0030(8) -0.0164(7) 0.0054(7)
Cl4 0.0320(9) 0.1205(19) 0.0338(10) -0.0149(12) 0.0048(7) -0.0068(10)
Cl2 0.0640(12) 0.0355(10) 0.0790(15) -0.0197(11) -0.0199(10) 0.0001(9)
O2 0.054(3) 0.044(3) 0.045(3) 0.011(3) -0.010(2) -0.008(2)
C4 0.015(3) 0.020(3) 0.014(3) 0.000(2) -0.005(2) 0.003(2)
C3 0.016(3) 0.020(3) 0.015(3) 0.000(3) -0.007(2) 0.000(2)
C5 0.018(3) 0.023(3) 0.015(3) 0.001(3) -0.002(2) 0.003(2)
C2 0.017(3) 0.018(3) 0.010(3) -0.003(2) -0.004(2) 0.004(2)
C8 0.019(3) 0.024(3) 0.023(3) -0.001(3) -0.001(2) 0.005(2)
C27 0.017(3) 0.017(3) 0.022(3) -0.002(3) -0.001(2) 0.004(2)
C33 0.012(3) 0.018(3) 0.020(3) 0.001(3) -0.003(2) -0.001(2)
O1 0.050(3) 0.069(4) 0.028(3) 0.006(3) 0.001(2) -0.013(3)
C1 0.020(3) 0.021(3) 0.011(3) -0.003(2) -0.002(2) 0.003(2)
C34 0.016(3) 0.024(3) 0.017(3) 0.003(3) 0.002(2) 0.001(2)
C21 0.018(3) 0.020(3) 0.014(3) -0.003(2) 0.002(2) -0.003(2)
C28 0.016(3) 0.018(3) 0.025(3) -0.008(3) -0.001(2) -0.002(2)
C22 0.019(3) 0.023(3) 0.018(3) 0.005(3) -0.001(2) 0.001(2)
C38 0.021(3) 0.026(3) 0.016(3) 0.000(3) 0.000(2) 0.003(2)
C14 0.028(3) 0.015(3) 0.024(3) 0.005(3) -0.004(2) -0.001(2)
C32 0.020(3) 0.021(3) 0.026(3) 0.001(3) -0.001(2) 0.002(2)
C10 0.028(3) 0.025(3) 0.020(3) 0.007(3) 0.003(2) 0.002(3)
C6 0.029(3) 0.025(3) 0.015(3) -0.002(3) 0.002(2) 0.004(3)
C15 0.029(3) 0.018(3) 0.025(3) -0.001(3) 0.006(3) 0.000(2)
C7 0.019(3) 0.027(3) 0.017(3) 0.005(3) -0.003(2) -0.001(2)
C31 0.027(3) 0.022(3) 0.018(3) -0.005(3) -0.003(2) 0.004(2)
C37 0.015(3) 0.036(3) 0.018(3) 0.001(3) 0.000(2) 0.002(2)
C23 0.034(3) 0.025(3) 0.017(3) -0.006(3) -0.002(2) -0.001(3)
C9 0.022(3) 0.022(3) 0.034(3) -0.001(3) -0.001(2) 0.005(3)
C11 0.025(3) 0.019(3) 0.026(3) 0.002(3) -0.001(2) -0.003(2)
C19 0.043(4) 0.021(3) 0.022(3) -0.004(3) 0.005(3) -0.008(3)
C26 0.019(3) 0.016(3) 0.020(3) -0.001(3) -0.001(2) 0.000(2)
C17 0.046(4) 0.029(4) 0.029(3) -0.003(3) 0.017(3) -0.006(3)
C13 0.022(3) 0.014(3) 0.025(3) 0.006(3) -0.001(2) -0.002(2)
C20 0.034(3) 0.024(3) 0.038(4) 0.005(3) 0.009(3) 0.004(3)
C12 0.031(3) 0.014(3) 0.025(3) 0.003(3) 0.006(2) -0.004(2)
C36 0.014(3) 0.040(4) 0.027(3) 0.011(3) 0.005(2) -0.002(3)
C16 0.049(4) 0.025(3) 0.027(3) 0.007(3) -0.005(3) -0.001(3)
C35 0.024(3) 0.028(3) 0.030(3) 0.008(3) 0.002(3) -0.003(3)
C30 0.026(3) 0.032(4) 0.027(3) -0.010(3) -0.001(2) 0.002(3)
C25 0.027(3) 0.026(3) 0.018(3) 0.003(3) -0.005(2) -0.005(3)
C29 0.017(3) 0.024(3) 0.034(4) -0.007(3) 0.002(2) 0.006(2)
C18 0.028(3) 0.023(3) 0.046(4) 0.001(3) 0.007(3) -0.004(3)
C24 0.031(3) 0.031(3) 0.021(3) 0.001(3) -0.006(3) -0.004(3)
C40 0.052(4) 0.039(4) 0.034(4) 0.007(3) 0.010(3) -0.011(3)
C42 0.051(4) 0.085(6) 0.039(4) 0.012(4) -0.004(3) -0.003(4)
C41 0.055(4) 0.026(4) 0.046(4) 0.002(4) -0.007(3) -0.013(3)
C39 0.068(5) 0.065(6) 0.044(5) 0.007(4) -0.010(4) -0.020(4)

loop_
_atom_type_symbol
_atom_type_description
_atom_type_scat_dispersion_real
_atom_type_scat_dispersion_imag
_atom_type_scat_source
C C 0.0033 0.0016 'International Tables Vol C Tables 4.2.6.8 and 6.1.1.4'
H H 0.0000 0.0000 'International Tables Vol C Tables 4.2.6.8 and 6.1.1.4'
Cl Cl 0.1484 0.1585 'International Tables Vol C Tables 4.2.6.8 and 6.1.1.4'
Ga Ga 0.2307 1.6083 'International Tables Vol C Tables 4.2.6.8 and 6.1.1.4'
O O 0.0106 0.0060 'International Tables Vol C Tables 4.2.6.8 and 6.1.1.4'
P P 0.1023 0.0942 'International Tables Vol C Tables 4.2.6.8 and 6.1.1.4'
Ru Ru -1.2594 0.8363 'International Tables Vol C Tables 4.2.6.8 and 6.1.1.4'

loop_
_geom_angle_atom_site_label_1
_geom_angle_atom_site_label_2
_geom_angle_atom_site_label_3
_geom_angle
P5 Ru1 Ru2 117.04(3)
P4 Ru1 Ru2 47.75(4)
P4 Ru1 P5 91.23(5)
P4 Ru1 P1 87.72(5)
P4 Ru1 C4 99.18(14)
P4 Ru1 C3 106.98(13)
P4 Ru1 C5 126.33(14)
P4 Ru1 C2 138.36(12)
P4 Ru1 C1 160.39(13)
P1 Ru1 Ru2 50.94(4)
P1 Ru1 P5 91.20(5)
P1 Ru1 C3 153.06(13)
P1 Ru1 C2 133.69(12)
C4 Ru1 Ru2 92.81(13)
C4 Ru1 P5 146.54(13)
C4 Ru1 P1 120.73(13)
C4 Ru1 C3 36.11(17)
C4 Ru1 C2 59.62(17)
C4 Ru1 C1 61.38(18)
C3 Ru1 Ru2 124.63(13)
C3 Ru1 P5 110.43(13)
C3 Ru1 C2 34.52(16)
C5 Ru1 Ru2 93.60(14)
C5 Ru1 P5 142.38(14)
C5 Ru1 P1 92.24(13)
C5 Ru1 C4 38.23(17)
C5 Ru1 C3 60.84(18)
C5 Ru1 C2 59.82(18)
C5 Ru1 C1 36.11(18)
C2 Ru1 Ru2 151.10(12)
C2 Ru1 P5 91.86(12)
C1 Ru1 Ru2 125.64(13)
C1 Ru1 P5 106.53(13)
C1 Ru1 P1 99.89(12)
C1 Ru1 C3 59.46(17)
C1 Ru1 C2 35.73(16)
P4 Ru2 Ru1 45.38(4)
P4 Ru2 P2 85.37(5)
P4 Ru2 P1 82.91(5)
P4 Ru2 P3 53.13(5)
P4 Ru2 C11 126.43(13)
P2 Ru2 Ru1 83.62(4)
P1 Ru2 Ru1 47.54(3)
P1 Ru2 P2 51.77(5)
P1 Ru2 P3 91.14(5)
P3 Ru2 Ru1 86.99(4)
P3 Ru2 P2 52.10(5)
C14 Ru2 Ru1 167.16(14)
C14 Ru2 P4 123.22(15)
C14 Ru2 P2 102.58(14)
C14 Ru2 P1 144.49(14)
C14 Ru2 P3 88.07(14)
C14 Ru2 C15 37.10(18)
C14 Ru2 C11 60.71(19)
C14 Ru2 C13 37.41(18)
C14 Ru2 C12 61.69(19)
C15 Ru2 Ru1 134.33(13)
C15 Ru2 P4 109.99(14)
C15 Ru2 P2 139.16(14)
C15 Ru2 P1 161.89(14)
C15 Ru2 P3 106.72(14)
C15 Ru2 C11 36.07(18)
C15 Ru2 C12 61.30(19)
C11 Ru2 Ru1 118.79(13)
C11 Ru2 P2 148.15(13)
C11 Ru2 P1 125.97(14)
C11 Ru2 P3 142.78(14)
C13 Ru2 Ru1 155.16(14)
C13 Ru2 P4 157.73(14)
C13 Ru2 P2 89.42(13)
C13 Ru2 P1 110.56(14)
C13 Ru2 P3 107.39(14)
C13 Ru2 C15 61.83(18)
C13 Ru2 C11 60.53(18)
C13 Ru2 C12 36.62(18)
C12 Ru2 Ru1 126.56(14)
C12 Ru2 P4 160.56(14)
C12 Ru2 P2 112.72(14)
C12 Ru2 P1 102.37(14)
C12 Ru2 P3 144.00(14)
C12 Ru2 C11 36.23(17)
Cl5 Ga1 Cl3 108.11(6)
Cl5 Ga1 Cl2 111.07(7)
Cl4 Ga1 Cl3 109.47(7)
Cl4 Ga1 Cl5 109.48(7)
Cl4 Ga1 Cl2 109.76(9)
Cl2 Ga1 Cl3 108.91(7)
C27 P5 Ru1 115.87(18)
C27 P5 C33 102.2(2)
C27 P5 C21 101.3(2)
C33 P5 Ru1 111.06(16)
C33 P5 C21 106.0(2)
C21 P5 Ru1 118.62(17)
Ru1 P4 Ru2 86.87(5)
Cl1 P4 Ru1 126.86(7)
Cl1 P4 Ru2 123.23(8)
Cl1 P4 P3 107.66(8)
P3 P4 Ru1 125.00(7)
P3 P4 Ru2 66.85(5)
P1 P2 Ru2 63.30(5)
P1 P2 P3 108.25(8)
P3 P2 Ru2 63.29(5)
Ru1 P1 Ru2 81.52(4)
P2 P1 Ru1 114.30(7)
P2 P1 Ru2 64.92(5)
P4 P3 Ru2 60.02(5)
P4 P3 P2 98.20(8)
P2 P3 Ru2 64.61(5)
C41 O2 C42 111.8(5)
C3 C4 Ru1 76.7(3)
C3 C4 C5 107.1(5)
C3 C4 C9 124.4(4)
C5 C4 Ru1 70.6(3)
C5 C4 C9 127.1(5)
C9 C4 Ru1 128.8(4)
C4 C3 Ru1 67.2(3)
C4 C3 C8 123.6(5)
C2 C3 Ru1 74.8(3)
C2 C3 C4 108.9(4)
C2 C3 C8 126.9(5)
C8 C3 Ru1 130.6(3)
C4 C5 Ru1 71.2(3)
C4 C5 C10 126.5(5)
C1 C5 Ru1 75.8(3)
C1 C5 C4 108.2(4)
C1 C5 C10 124.2(5)
C10 C5 Ru1 128.4(4)
C3 C2 Ru1 70.6(3)
C3 C2 C1 108.0(4)
C3 C2 C7 124.8(4)
C1 C2 Ru1 69.0(3)
C1 C2 C7 124.8(4)
C7 C2 Ru1 140.1(3)
C3 C8 H8A 109.5
C3 C8 H8B 109.5
C3 C8 H8C 109.5
H8A C8 H8B 109.5
H8A C8 H8C 109.5
H8B C8 H8C 109.5
P5 C27 H27 105.9
C28 C27 P5 112.6(3)
C28 C27 H27 105.9
C32 C27 P5 117.0(3)
C32 C27 H27 105.9
C32 C27 C28 108.7(4)
P5 C33 H33 104.4
C34 C33 P5 117.0(3)
C34 C33 H33 104.4
C34 C33 C38 109.9(4)
C38 C33 P5 115.3(3)
C38 C33 H33 104.4
C40 O1 C39 112.1(5)
C5 C1 Ru1 68.0(3)
C5 C1 C2 107.7(4)
C5 C1 C6 123.8(5)
C2 C1 Ru1 75.3(3)
C2 C1 C6 127.3(5)
C6 C1 Ru1 132.0(3)
C33 C34 H34A 109.7
C33 C34 H34B 109.7
H34A C34 H34B 108.2
C35 C34 C33 109.8(4)
C35 C34 H34A 109.7
C35 C34 H34B 109.7
P5 C21 H21 105.6
C22 C21 P5 114.3(3)
C22 C21 H21 105.6
C26 C21 P5 117.0(3)
C26 C21 H21 105.6
C26 C21 C22 107.9(4)
C27 C28 H28A 109.4
C27 C28 H28B 109.4
H28A C28 H28B 108.0
C29 C28 C27 111.0(4)
C29 C28 H28A 109.4
C29 C28 H28B 109.4
C21 C22 H22A 109.3
C21 C22 H22B 109.3
H22A C22 H22B 107.9
C23 C22 C21 111.7(4)
C23 C22 H22A 109.3
C23 C22 H22B 109.3
C33 C38 H38A 109.6
C33 C38 H38B 109.6
H38A C38 H38B 108.1
C37 C38 C33 110.4(4)
C37 C38 H38A 109.6
C37 C38 H38B 109.6
C15 C14 Ru2 72.6(3)
C15 C14 C19 126.7(5)
C15 C14 C13 107.8(5)
C19 C14 Ru2 128.0(4)
C13 C14 Ru2 71.9(3)
C13 C14 C19 124.9(5)
C27 C32 H32A 109.2
C27 C32 H32B 109.2
H32A C32 H32B 107.9
C31 C32 C27 112.0(4)
C31 C32 H32A 109.2
C31 C32 H32B 109.2
C5 C10 H10A 109.5
C5 C10 H10B 109.5
C5 C10 H10C 109.5
H10A C10 H10B 109.5
H10A C10 H10C 109.5
H10B C10 H10C 109.5
C1 C6 H6A 109.5
C1 C6 H6B 109.5
C1 C6 H6C 109.5
H6A C6 H6B 109.5
H6A C6 H6C 109.5
H6B C6 H6C 109.5
C14 C15 Ru2 70.3(3)
C14 C15 C20 124.7(5)
C11 C15 Ru2 75.0(3)
C11 C15 C14 108.1(5)
C11 C15 C20 126.8(5)
C20 C15 Ru2 125.9(4)
C2 C7 H7A 109.5
C2 C7 H7B 109.5
C2 C7 H7C 109.5
H7A C7 H7B 109.5
H7A C7 H7C 109.5
H7B C7 H7C 109.5
C32 C31 H31A 109.0
C32 C31 H31B 109.0
C32 C31 C30 113.0(5)
H31A C31 H31B 107.8
C30 C31 H31A 109.0
C30 C31 H31B 109.0
C38 C37 H37A 109.3
C38 C37 H37B 109.3
H37A C37 H37B 108.0
C36 C37 C38 111.4(4)
C36 C37 H37A 109.3
C36 C37 H37B 109.3
C22 C23 H23A 109.5
C22 C23 H23B 109.5
H23A C23 H23B 108.1
C24 C23 C22 110.7(4)
C24 C23 H23A 109.5
C24 C23 H23B 109.5
C4 C9 H9A 109.5
C4 C9 H9B 109.5
C4 C9 H9C 109.5
H9A C9 H9B 109.5
H9A C9 H9C 109.5
H9B C9 H9C 109.5
C15 C11 Ru2 68.9(3)
C15 C11 C12 108.1(5)
C15 C11 C16 124.3(5)
C12 C11 Ru2 70.2(3)
C12 C11 C16 125.2(5)
C16 C11 Ru2 140.6(4)
C14 C19 H19A 109.5
C14 C19 H19B 109.5
C14 C19 H19C 109.5
H19A C19 H19B 109.5
H19A C19 H19C 109.5
H19B C19 H19C 109.5
C21 C26 H26A 109.6
C21 C26 H26B 109.6
H26A C26 H26B 108.1
C25 C26 C21 110.2(4)
C25 C26 H26A 109.6
C25 C26 H26B 109.6
H17A C17 H17B 109.5
H17A C17 H17C 109.5
H17B C17 H17C 109.5
C12 C17 H17A 109.5
C12 C17 H17B 109.5
C12 C17 H17C 109.5
C14 C13 Ru2 70.7(3)
C14 C13 C18 125.8(5)
C12 C13 Ru2 73.6(3)
C12 C13 C14 108.3(4)
C12 C13 C18 125.4(5)
C18 C13 Ru2 128.0(4)
C15 C20 H20A 109.5
C15 C20 H20B 109.5
C15 C20 H20C 109.5
H20A C20 H20B 109.5
H20A C20 H20C 109.5
H20B C20 H20C 109.5
C11 C12 Ru2 73.6(3)
C11 C12 C17 126.7(5)
C17 C12 Ru2 130.4(4)
C13 C12 Ru2 69.8(3)
C13 C12 C11 107.5(5)
C13 C12 C17 124.9(5)
C37 C36 H36A 109.3
C37 C36 H36B 109.3
C37 C36 C35 111.6(4)
H36A C36 H36B 108.0
C35 C36 H36A 109.3
C35 C36 H36B 109.3
C11 C16 H16A 109.5
C11 C16 H16B 109.5
C11 C16 H16C 109.5
H16A C16 H16B 109.5
H16A C16 H16C 109.5
H16B C16 H16C 109.5
C34 C35 H35A 109.4
C34 C35 H35B 109.4
C36 C35 C34 111.2(5)
C36 C35 H35A 109.4
C36 C35 H35B 109.4
H35A C35 H35B 108.0
C31 C30 H30A 109.4
C31 C30 H30B 109.4
H30A C30 H30B 108.0
C29 C30 C31 111.1(4)
C29 C30 H30A 109.4
C29 C30 H30B 109.4
C26 C25 H25A 109.2
C26 C25 H25B 109.2
H25A C25 H25B 107.9
C24 C25 C26 112.0(4)
C24 C25 H25A 109.2
C24 C25 H25B 109.2
C28 C29 H29A 109.4
C28 C29 H29B 109.4
C30 C29 C28 111.4(4)
C30 C29 H29A 109.4
C30 C29 H29B 109.4
H29A C29 H29B 108.0
C13 C18 H18A 109.5
C13 C18 H18B 109.5
C13 C18 H18C 109.5
H18A C18 H18B 109.5
H18A C18 H18C 109.5
H18B C18 H18C 109.5
C23 C24 H24A 109.6
C23 C24 H24B 109.6
C25 C24 C23 110.4(5)
C25 C24 H24A 109.6
C25 C24 H24B 109.6
H24A C24 H24B 108.1
O1 C40 H40A 109.5
O1 C40 H40B 109.5
O1 C40 C41 110.6(5)
H40A C40 H40B 108.1
C41 C40 H40A 109.5
C41 C40 H40B 109.5
O2 C42 H42A 109.5
O2 C42 H42B 109.5
O2 C42 H42C 109.5
H42A C42 H42B 109.5
H42A C42 H42C 109.5
H42B C42 H42C 109.5
O2 C41 C40 110.6(5)
O2 C41 H41A 109.5
O2 C41 H41B 109.5
C40 C41 H41A 109.5
C40 C41 H41B 109.5
H41A C41 H41B 108.1
O1 C39 H39A 109.5
O1 C39 H39B 109.5
O1 C39 H39C 109.5
H39A C39 H39B 109.5
H39A C39 H39C 109.5
H39B C39 H39C 109.5

loop_
_geom_bond_atom_site_label_1
_geom_bond_atom_site_label_2
_geom_bond_distance
Ru1 Ru2 3.1020(6)
Ru1 P5 2.4736(14)
Ru1 P4 2.2112(14)
Ru1 P1 2.3138(13)
Ru1 C4 2.220(5)
Ru1 C3 2.343(5)
Ru1 C5 2.213(5)
Ru1 C2 2.397(5)
Ru1 C1 2.313(5)
Ru2 P4 2.2997(14)
Ru2 P2 2.4689(14)
Ru2 P1 2.4352(14)
Ru2 P3 2.4413(15)
Ru2 C14 2.225(5)
Ru2 C15 2.255(5)
Ru2 C11 2.335(5)
Ru2 C13 2.240(5)
Ru2 C12 2.289(5)
Ga1 Cl3 2.1801(15)
Ga1 Cl5 2.1757(15)
Ga1 Cl4 2.1720(18)
Ga1 Cl2 2.1771(19)
P5 C27 1.862(5)
P5 C33 1.864(5)
P5 C21 1.883(5)
P4 Cl1 2.0480(18)
P4 P3 2.1240(19)
P2 P1 2.1413(19)
P2 P3 2.156(2)
O2 C42 1.419(7)
O2 C41 1.402(7)
C4 C3 1.419(7)
C4 C5 1.451(7)
C4 C9 1.492(7)
C3 C2 1.408(7)
C3 C8 1.515(6)
C5 C1 1.406(7)
C5 C10 1.491(7)
C2 C1 1.447(7)
C2 C7 1.493(7)
C8 H8A 0.9600
C8 H8B 0.9600
C8 H8C 0.9600
C27 H27 0.9800
C27 C28 1.550(6)
C27 C32 1.521(7)
C33 H33 0.9800
C33 C34 1.539(7)
C33 C38 1.544(7)
O1 C40 1.406(6)
O1 C39 1.428(7)
C1 C6 1.515(7)
C34 H34A 0.9700
C34 H34B 0.9700
C34 C35 1.538(6)
C21 H21 0.9800
C21 C22 1.547(7)
C21 C26 1.544(7)
C28 H28A 0.9700
C28 H28B 0.9700
C28 C29 1.529(7)
C22 H22A 0.9700
C22 H22B 0.9700
C22 C23 1.536(6)
C38 H38A 0.9700
C38 H38B 0.9700
C38 C37 1.526(6)
C14 C15 1.426(7)
C14 C19 1.496(7)
C14 C13 1.432(7)
C32 H32A 0.9700
C32 H32B 0.9700
C32 C31 1.509(7)
C10 H10A 0.9600
C10 H10B 0.9600
C10 H10C 0.9600
C6 H6A 0.9600
C6 H6B 0.9600
C6 H6C 0.9600
C15 C11 1.423(7)
C15 C20 1.509(7)
C7 H7A 0.9600
C7 H7B 0.9600
C7 H7C 0.9600
C31 H31A 0.9700
C31 H31B 0.9700
C31 C30 1.524(7)
C37 H37A 0.9700
C37 H37B 0.9700
C37 C36 1.519(7)
C23 H23A 0.9700
C23 H23B 0.9700
C23 C24 1.518(7)
C9 H9A 0.9600
C9 H9B 0.9600
C9 H9C 0.9600
C11 C12 1.438(7)
C11 C16 1.507(7)
C19 H19A 0.9600
C19 H19B 0.9600
C19 H19C 0.9600
C26 H26A 0.9700
C26 H26B 0.9700
C26 C25 1.528(6)
C17 H17A 0.9600
C17 H17B 0.9600
C17 H17C 0.9600
C17 C12 1.503(7)
C13 C12 1.424(7)
C13 C18 1.497(6)
C20 H20A 0.9600
C20 H20B 0.9600
C20 H20C 0.9600
C36 H36A 0.9700
C36 H36B 0.9700
C36 C35 1.530(7)
C16 H16A 0.9600
C16 H16B 0.9600
C16 H16C 0.9600
C35 H35A 0.9700
C35 H35B 0.9700
C30 H30A 0.9700
C30 H30B 0.9700
C30 C29 1.508(7)
C25 H25A 0.9700
C25 H25B 0.9700
C25 C24 1.510(7)
C29 H29A 0.9700
C29 H29B 0.9700
C18 H18A 0.9600
C18 H18B 0.9600
C18 H18C 0.9600
C24 H24A 0.9700
C24 H24B 0.9700
C40 H40A 0.9700
C40 H40B 0.9700
C40 C41 1.495(8)
C42 H42A 0.9600
C42 H42B 0.9600
C42 H42C 0.9600
C41 H41A 0.9700
C41 H41B 0.9700
C39 H39A 0.9600
C39 H39B 0.9600
C39 H39C 0.9600
